data_2236634
loop_
_publ_author_name
'Kargar, Hadi'
'Kia, Reza'
'Ganji, Fatemeh'
'Mirkhani, Valiollah'

_publ_section_title
;
 {4,4'-Dimethyl-2,2'-[2,2-dimethylpropane-1,3-diylbis(nitrilomethanylylidene)]diphenolato}copper(II)
 monohydrate
;
_journal_coeditor_code SU2488
_journal_issue 9
_journal_name_full 'Acta Crystallographica Section E'
_journal_page_first m1172
_journal_paper_doi 10.1107/S1600536812034502
_journal_volume 68
_journal_year 2012
_chemical_formula_iupac '[Cu (C21 H24 N2 O2)], H2 O'
_chemical_formula_moiety 'C21 H24 Cu N2 O2, H2 O'
_chemical_formula_sum 'C21 H26 Cu N2 O3'
_chemical_formula_weight 417.98
_chemical_name_systematic
'{4,4'-Dimethyl-2,2'-[2,2-dimethylpropane-1,3-diylbis(nitrilomethanylylidene)]diphenolato}copper(II) monohydrate'
_space_group_IT_number 15
_symmetry_cell_setting monoclinic
_symmetry_space_group_name_Hall '-C 2yc'
_symmetry_space_group_name_H-M 'C 1 2/c 1'
_atom_sites_solution_hydrogens geom
_atom_sites_solution_primary direct
_atom_sites_solution_secondary difmap
_audit_creation_method SHELXL-97
_cell_angle_alpha 90.00
_cell_angle_beta 104.696(5)
_cell_angle_gamma 90.00
_cell_formula_units_Z 4
_cell_length_a 13.353(5)
_cell_length_b 15.986(5)
_cell_length_c 10.023(5)
_cell_measurement_reflns_used 512
_cell_measurement_temperature 296(2)
_cell_measurement_theta_max 27.4
_cell_measurement_theta_min 2.47
_cell_volume 2069.5(14)
_computing_cell_refinement 'SAINT (Bruker, 2005)'
_computing_data_collection 'APEX2 (Bruker, 2005)'
_computing_data_reduction 'SAINT (Bruker, 2005)'
_computing_molecular_graphics 'SHELXTL (Sheldrick, 2008)'
_computing_publication_material 'SHELXTL (Sheldrick, 2008) and PLATON (Spek, 2009)'
_computing_structure_refinement 'SHELXL97 (Sheldrick, 2008)'
_computing_structure_solution 'SHELXS97 (Sheldrick, 2008)'
_diffrn_ambient_temperature 296(2)
_diffrn_measured_fraction_theta_full 0.973
_diffrn_measured_fraction_theta_max 0.973
_diffrn_measurement_device_type
;
Bruker SMART APEXII CCD area-detector
;
_diffrn_measurement_method '\f and \w scans'
_diffrn_radiation_monochromator graphite
_diffrn_radiation_source 'fine-focus sealed tube'
_diffrn_radiation_type MoK\a
_diffrn_radiation_wavelength 0.71073
_diffrn_reflns_av_R_equivalents 0.1012
_diffrn_reflns_av_sigmaI/netI 0.1102
_diffrn_reflns_limit_h_max 11
_diffrn_reflns_limit_h_min -15
_diffrn_reflns_limit_k_max 18
_diffrn_reflns_limit_k_min -18
_diffrn_reflns_limit_l_max 11
_diffrn_reflns_limit_l_min -10
_diffrn_reflns_number 4967
_diffrn_reflns_theta_full 25.00
_diffrn_reflns_theta_max 25.00
_diffrn_reflns_theta_min 2.03
_diffrn_standards_number 0
_exptl_absorpt_coefficient_mu 1.077
_exptl_absorpt_correction_T_max 0.9481
_exptl_absorpt_correction_T_min 0.8907
_exptl_absorpt_correction_type multi-scan
_exptl_absorpt_process_details '(<i>SADABS</i>; Bruker, 2005)'
_exptl_crystal_colour dark-green
_exptl_crystal_density_diffrn 1.342
_exptl_crystal_density_method 'not measured'
_exptl_crystal_description block
_exptl_crystal_F_000 876
_exptl_crystal_size_max 0.11
_exptl_crystal_size_mid 0.08
_exptl_crystal_size_min 0.05
_refine_diff_density_max 1.027
_refine_diff_density_min -0.961
_refine_ls_extinction_method none
_refine_ls_goodness_of_fit_ref 0.952
_refine_ls_hydrogen_treatment constr
_refine_ls_matrix_type full
_refine_ls_number_parameters 125
_refine_ls_number_reflns 1779
_refine_ls_number_restraints 0
_refine_ls_restrained_S_all 0.952
_refine_ls_R_factor_all 0.1364
_refine_ls_R_factor_gt 0.0843
_refine_ls_shift/su_max 0.000
_refine_ls_shift/su_mean 0.000
_refine_ls_structure_factor_coef Fsqd
_refine_ls_weighting_details 'calc w=1/[\s^2^(Fo^2^)+(0.0775P)^2^] where P=(Fo^2^+2Fc^2^)/3'
_refine_ls_weighting_scheme calc
_refine_ls_wR_factor_gt 0.1885
_refine_ls_wR_factor_ref 0.2087
_reflns_number_gt 1053
_reflns_number_total 1779
_reflns_threshold_expression I>2\s(I)
_cod_data_source_file su2488.cif
_cod_data_source_block I
_cod_original_sg_symbol_H-M 'C 2/c'
_cod_database_code 2236634
_cod_database_fobs_code 2236634

loop_
_symmetry_equiv_pos_as_xyz
'x, y, z'
'-x, y, -z+1/2'
'x+1/2, y+1/2, z'
'-x+1/2, y+1/2, -z+1/2'
'-x, -y, -z'
'x, -y, z-1/2'
'-x+1/2, -y+1/2, -z'
'x+1/2, -y+1/2, z-1/2'

loop_
_atom_site_type_symbol
_atom_site_label
_atom_site_fract_x
_atom_site_fract_y
_atom_site_fract_z
_atom_site_U_iso_or_equiv
_atom_site_adp_type
_atom_site_calc_flag
_atom_site_refinement_flags
_atom_site_occupancy
_atom_site_symmetry_multiplicity
Cu Cu1 0.5000 0.01026(6) -0.2500 0.0266(5) Uani d S 1 2
O O1 0.4089(4) -0.0737(2) -0.3499(6) 0.0312(14) Uani d . 1 1
N N1 0.4554(5) 0.0944(3) -0.3912(7) 0.0305(16) Uani d . 1 1
C C1 0.3331(6) -0.0612(4) -0.4620(9) 0.0293(19) Uani d . 1 1
C C2 0.2617(6) -0.1276(4) -0.5073(10) 0.042(3) Uani d . 1 1
H H2 0.2662 -0.1758 -0.4541 0.050 Uiso calc R 1 1
C C3 0.1860(7) -0.1214(5) -0.6291(11) 0.046(3) Uani d . 1 1
H H3 0.1375 -0.1642 -0.6530 0.055 Uiso calc R 1 1
C C4 0.1790(6) -0.0526(5) -0.7191(10) 0.045(2) Uani d . 1 1
C C6 0.3222(6) 0.0109(4) -0.5441(9) 0.0311(19) Uani d . 1 1
C C7 0.3854(6) 0.0845(4) -0.5067(10) 0.032(2) Uani d . 1 1
H H7 0.3753 0.1282 -0.5699 0.038 Uiso calc R 1 1
C C8 0.5166(6) 0.1727(4) -0.3691(9) 0.036(2) Uani d . 1 1
H H8A 0.4984 0.2056 -0.4531 0.043 Uiso calc R 1 1
H H8B 0.5894 0.1587 -0.3512 0.043 Uiso calc R 1 1
C C9 0.5000 0.2260(6) -0.2500 0.048(4) Uani d S 1 2
C C5 0.2449(6) 0.0134(5) -0.6699(10) 0.042(2) Uani d . 1 1
H H5 0.2380 0.0621 -0.7224 0.051 Uiso calc R 1 1
C C11 0.1004(8) -0.0471(7) -0.8564(12) 0.069(3) Uani d . 1 1
H H11B 0.1206 -0.0042 -0.9113 0.104 Uiso calc R 1 1
H H11A 0.0338 -0.0338 -0.8421 0.104 Uiso calc R 1 1
H H11C 0.0968 -0.0999 -0.9032 0.104 Uiso calc R 1 1
C C10 0.4033(10) 0.2806(6) -0.2988(13) 0.087(5) Uani d . 1 1
H H10B 0.3947 0.3149 -0.2238 0.130 Uiso calc R 1 1
H H10A 0.3436 0.2455 -0.3299 0.130 Uiso calc R 1 1
H H10C 0.4110 0.3157 -0.3733 0.130 Uiso calc R 1 1
O O1W 0.5000 -0.2254(4) -0.2500 0.091(5) Uani d S 1 2
H H1W1 0.5281 -0.1936 -0.2981 0.137 Uiso d R 1 1

loop_
_atom_site_aniso_label
_atom_site_aniso_U_11
_atom_site_aniso_U_22
_atom_site_aniso_U_33
_atom_site_aniso_U_12
_atom_site_aniso_U_13
_atom_site_aniso_U_23
Cu1 0.0194(7) 0.0263(6) 0.0300(9) 0.000 -0.0015(6) 0.000
O1 0.026(3) 0.026(2) 0.031(4) -0.0008(18) -0.012(3) -0.005(2)
N1 0.033(4) 0.032(3) 0.030(5) -0.005(2) 0.016(4) 0.003(3)
C1 0.018(4) 0.038(4) 0.030(5) 0.001(3) 0.003(4) -0.005(3)
C2 0.031(5) 0.037(4) 0.049(7) 0.000(3) -0.007(5) 0.000(4)
C3 0.020(5) 0.060(5) 0.052(7) -0.007(3) 0.001(5) -0.014(5)
C4 0.017(4) 0.068(5) 0.046(7) -0.005(4) -0.003(5) -0.003(5)
C6 0.022(4) 0.036(3) 0.032(5) 0.007(3) 0.001(4) 0.001(3)
C7 0.030(5) 0.029(3) 0.036(6) 0.007(3) 0.006(5) 0.011(3)
C8 0.026(5) 0.032(4) 0.044(6) -0.007(3) -0.002(5) 0.004(3)
C9 0.046(9) 0.025(5) 0.073(12) 0.000 0.018(8) 0.000
C5 0.026(5) 0.052(4) 0.043(6) 0.005(3) -0.002(4) 0.007(4)
C11 0.036(6) 0.113(8) 0.049(8) -0.013(5) -0.007(6) 0.000(6)
C10 0.123(12) 0.058(6) 0.089(11) 0.050(6) 0.045(9) 0.034(6)
O1W 0.106(10) 0.033(5) 0.106(11) 0.000 -0.026(8) 0.000

loop_
_atom_type_symbol
_atom_type_description
_atom_type_scat_dispersion_real
_atom_type_scat_dispersion_imag
_atom_type_scat_source
C C 0.0033 0.0016 'International Tables Vol C Tables 4.2.6.8 and 6.1.1.4'
H H 0.0000 0.0000 'International Tables Vol C Tables 4.2.6.8 and 6.1.1.4'
N N 0.0061 0.0033 'International Tables Vol C Tables 4.2.6.8 and 6.1.1.4'
O O 0.0106 0.0060 'International Tables Vol C Tables 4.2.6.8 and 6.1.1.4'
Cu Cu 0.3201 1.2651 'International Tables Vol C Tables 4.2.6.8 and 6.1.1.4'

loop_
_geom_angle_atom_site_label_1
_geom_angle_atom_site_label_2
_geom_angle_atom_site_label_3
_geom_angle_site_symmetry_1
_geom_angle_site_symmetry_3
_geom_angle
O1 Cu1 O1 2_654 . 91.0(3)
O1 Cu1 N1 2_654 2_654 93.9(2)
O1 Cu1 N1 . 2_654 155.2(3)
O1 Cu1 N1 2_654 . 155.1(3)
O1 Cu1 N1 . . 93.9(2)
N1 Cu1 N1 2_654 . 91.9(4)
C1 O1 Cu1 . . 125.9(4)
C7 N1 C8 . . 118.8(6)
C7 N1 Cu1 . . 125.8(4)
C8 N1 Cu1 . . 115.0(5)
O1 C1 C6 . . 124.5(6)
O1 C1 C2 . . 117.8(7)
C6 C1 C2 . . 117.6(8)
C3 C2 C1 . . 120.8(8)
C3 C2 H2 . . 119.6
C1 C2 H2 . . 119.6
C2 C3 C4 . . 122.5(7)
C2 C3 H3 . . 118.8
C4 C3 H3 . . 118.8
C5 C4 C3 . . 115.8(8)
C5 C4 C11 . . 121.0(9)
C3 C4 C11 . . 123.1(8)
C1 C6 C5 . . 119.4(7)
C1 C6 C7 . . 123.4(7)
C5 C6 C7 . . 117.1(7)
N1 C7 C6 . . 124.9(7)
N1 C7 H7 . . 117.5
C6 C7 H7 . . 117.5
N1 C8 C9 . . 113.9(7)
N1 C8 H8A . . 108.8
C9 C8 H8A . . 108.8
N1 C8 H8B . . 108.8
C9 C8 H8B . . 108.8
H8A C8 H8B . . 107.7
C8 C9 C8 . 2_654 112.2(8)
C8 C9 C10 . . 110.2(6)
C8 C9 C10 2_654 . 106.9(6)
C8 C9 C10 . 2_654 106.9(6)
C8 C9 C10 2_654 2_654 110.2(6)
C10 C9 C10 . 2_654 110.5(11)
C4 C5 C6 . . 123.4(8)
C4 C5 H5 . . 118.3
C6 C5 H5 . . 118.3
C4 C11 H11B . . 109.5
C4 C11 H11A . . 109.5
H11B C11 H11A . . 109.5
C4 C11 H11C . . 109.5
H11B C11 H11C . . 109.5
H11A C11 H11C . . 109.5
C9 C10 H10B . . 109.5
C9 C10 H10A . . 109.5
H10B C10 H10A . . 109.5
C9 C10 H10C . . 109.5
H10B C10 H10C . . 109.5
H10A C10 H10C . . 109.5

loop_
_geom_bond_atom_site_label_1
_geom_bond_atom_site_label_2
_geom_bond_site_symmetry_2
_geom_bond_distance
Cu1 O1 2_654 1.914(4)
Cu1 O1 . 1.914(4)
Cu1 N1 2_654 1.934(6)
Cu1 N1 . 1.934(6)
O1 C1 . 1.322(9)
N1 C7 . 1.300(10)
N1 C8 . 1.480(8)
C1 C6 . 1.403(10)
C1 C2 . 1.423(10)
C2 C3 . 1.377(12)
C2 H2 . 0.9300
C3 C4 . 1.411(13)
C3 H3 . 0.9300
C4 C5 . 1.382(11)
C4 C11 . 1.507(12)
C6 C5 . 1.413(11)
C6 C7 . 1.441(10)
C7 H7 . 0.9300
C8 C9 . 1.527(10)
C8 H8A . 0.9700
C8 H8B . 0.9700
C9 C8 2_654 1.527(10)
C9 C10 . 1.533(10)
C9 C10 2_654 1.533(10)
C5 H5 . 0.9300
C11 H11B . 0.9600
C11 H11A . 0.9600
C11 H11C . 0.9600
C10 H10B . 0.9600
C10 H10A . 0.9600
C10 H10C . 0.9600
O1W H1W1 . 0.8513

loop_
_geom_hbond_atom_site_label_D
_geom_hbond_atom_site_label_H
_geom_hbond_atom_site_label_A
_geom_hbond_site_symmetry_A
_geom_hbond_distance_DH
_geom_hbond_distance_HA
_geom_hbond_distance_DA
_geom_hbond_angle_DHA
_geom_hbond_publ_flag
O1W H1W1 O1 . 0.85 2.46 2.783(7) 103 y
O1W H1W1 O1 2_654 0.85 2.44 2.783(7) 105 y
C3 H3 O1W 7_544 0.93 2.55 3.480(10) 173 y
C8 H8B Cg1 3_654 0.97 2.83 3.693(9) 148 y
C11 H11B Cg1 4_554 0.96 2.98 3.850(12) 151 y

loop_
_geom_torsion_atom_site_label_1
_geom_torsion_atom_site_label_2
_geom_torsion_atom_site_label_3
_geom_torsion_atom_site_label_4
_geom_torsion_site_symmetry_1
_geom_torsion_site_symmetry_4
_geom_torsion
O1 Cu1 O1 C1 2_654 . -166.5(8)
N1 Cu1 O1 C1 2_654 . 92.1(9)
N1 Cu1 O1 C1 . . -10.9(7)
O1 Cu1 N1 C7 2_654 . 101.3(8)
O1 Cu1 N1 C7 . . 0.5(8)
N1 Cu1 N1 C7 2_654 . -155.3(9)
O1 Cu1 N1 C8 2_654 . -71.3(8)
O1 Cu1 N1 C8 . . -172.1(6)
N1 Cu1 N1 C8 2_654 . 32.1(4)
Cu1 O1 C1 C6 . . 15.7(11)
Cu1 O1 C1 C2 . . -168.6(6)
O1 C1 C2 C3 . . -174.8(8)
C6 C1 C2 C3 . . 1.2(14)
C1 C2 C3 C4 . . 4.2(15)
C2 C3 C4 C5 . . -7.7(15)
C2 C3 C4 C11 . . 176.4(10)
O1 C1 C6 C5 . . 172.9(8)
C2 C1 C6 C5 . . -2.8(12)
O1 C1 C6 C7 . . -7.9(13)
C2 C1 C6 C7 . . 176.4(8)
C8 N1 C7 C6 . . 178.2(8)
Cu1 N1 C7 C6 . . 5.8(13)
C1 C6 C7 N1 . . -3.6(14)
C5 C6 C7 N1 . . 175.7(8)
C7 N1 C8 C9 . . 116.3(8)
Cu1 N1 C8 C9 . . -70.5(7)
N1 C8 C9 C8 . 2_654 35.3(4)
N1 C8 C9 C10 . . -83.7(9)
N1 C8 C9 C10 . 2_654 156.2(8)
C3 C4 C5 C6 . . 6.1(15)
C11 C4 C5 C6 . . -177.9(9)
C1 C6 C5 C4 . . -1.0(14)
C7 C6 C5 C4 . . 179.7(9)
